data_1516976
loop_
_publ_author_name
'Fern\'andez-Moreira, Vanesa'
'Marzo, Isabel'
'Gimeno, M. Concepci\'on'

_publ_section_title
;
 Luminescent Re(i) and Re(i)/Au(i) complexes as cooperative partners in
 cell imaging and cancer therapy
;
_journal_issue 11
_journal_name_full 'Chem. Sci.'
_journal_page_first 4434
_journal_paper_doi 10.1039/C4SC01684J
_journal_volume 5
_journal_year 2014
_chemical_formula_sum 'C21 H13 F3 N3 O6 Re S'
_chemical_formula_weight 678.60
_chemical_name_systematic
; 
 ? 
;
_space_group_IT_number 14
_symmetry_cell_setting monoclinic
_symmetry_space_group_name_Hall '-P 2yn'
_symmetry_space_group_name_H-M 'P 1 21/n 1'
_atom_sites_solution_hydrogens geom
_atom_sites_solution_primary direct
_atom_sites_solution_secondary difmap
_audit_creation_method SHELXL-97
_cell_angle_alpha 90.00
_cell_angle_beta 109.269(2)
_cell_angle_gamma 90.00
_cell_formula_units_Z 4
_cell_length_a 13.1254(2)
_cell_length_b 13.0009(2)
_cell_length_c 13.7872(2)
_cell_measurement_reflns_used 11113
_cell_measurement_temperature 100(2)
_cell_measurement_theta_max 28.7466
_cell_measurement_theta_min 4.2775
_cell_volume 2220.88(6)
_computing_cell_refinement
;
CrysAlisPro, Agilent Technologies,
Version 1.171.35.21 (release 20-01-2012 CrysAlis171 .NET)
(compiled Jan 23 2012,18:06:46)
;
_computing_data_collection
;
CrysAlisPro, Agilent Technologies,
Version 1.171.35.21 (release 20-01-2012 CrysAlis171 .NET)
(compiled Jan 23 2012,18:06:46)
;
_computing_data_reduction
;
CrysAlisPro, Agilent Technologies,
Version 1.171.35.21 (release 20-01-2012 CrysAlis171 .NET)
(compiled Jan 23 2012,18:06:46)
;
_computing_molecular_graphics XP
_computing_publication_material XCIF
_computing_structure_refinement 'SHELXL-97 (Sheldrick, 1997)'
_computing_structure_solution 'SHELXS-97 (Sheldrick, 1990)'
_diffrn_ambient_temperature 100(2)
_diffrn_detector_area_resol_mean 16.0655
_diffrn_measured_fraction_theta_full 0.995
_diffrn_measured_fraction_theta_max 0.995
_diffrn_measurement_device_type 'Xcalibur, Sapphire3'
_diffrn_measurement_method '\w rotations'
_diffrn_radiation_monochromator graphite
_diffrn_radiation_source 'fine-focus sealed tube'
_diffrn_radiation_type MoK\a
_diffrn_radiation_wavelength 0.71073
_diffrn_reflns_av_R_equivalents 0.0215
_diffrn_reflns_av_sigmaI/netI 0.0148
_diffrn_reflns_limit_h_max 15
_diffrn_reflns_limit_h_min -15
_diffrn_reflns_limit_k_max 15
_diffrn_reflns_limit_k_min -15
_diffrn_reflns_limit_l_max 16
_diffrn_reflns_limit_l_min -16
_diffrn_reflns_number 21904
_diffrn_reflns_theta_full 25.49
_diffrn_reflns_theta_max 25.49
_diffrn_reflns_theta_min 4.29
_exptl_absorpt_coefficient_mu 5.636
_exptl_absorpt_correction_T_max 0.4303
_exptl_absorpt_correction_T_min 0.2006
_exptl_absorpt_correction_type multi-scan
_exptl_absorpt_process_details
;
CrysAlisPro, Agilent Technologies,
Version 1.171.35.21 (release 20-01-2012 CrysAlis171 .NET)
(compiled Jan 23 2012,18:06:46)
Empirical absorption correction using spherical harmonics,
 implemented in SCALE3 ABSPACK scaling algorithm.
;
_exptl_crystal_colour yellow
_exptl_crystal_density_diffrn 2.030
_exptl_crystal_density_method 'not measured'
_exptl_crystal_description prism
_exptl_crystal_F_000 1304
_exptl_crystal_size_max 0.42
_exptl_crystal_size_mid 0.20
_exptl_crystal_size_min 0.18
_refine_diff_density_max 0.871
_refine_diff_density_min -0.476
_refine_diff_density_rms 0.068
_refine_ls_extinction_method none
_refine_ls_goodness_of_fit_ref 1.085
_refine_ls_hydrogen_treatment constr
_refine_ls_matrix_type full
_refine_ls_number_parameters 316
_refine_ls_number_reflns 4116
_refine_ls_number_restraints 0
_refine_ls_restrained_S_all 1.085
_refine_ls_R_factor_all 0.0158
_refine_ls_R_factor_gt 0.0144
_refine_ls_shift/su_max 0.003
_refine_ls_shift/su_mean 0.000
_refine_ls_structure_factor_coef Fsqd
_refine_ls_weighting_details 'calc w=1/[\s^2^(Fo^2^)+(0.0166P)^2^+1.7494P] where P=(Fo^2^+2Fc^2^)/3'
_refine_ls_weighting_scheme calc
_refine_ls_wR_factor_gt 0.0347
_refine_ls_wR_factor_ref 0.0352
_reflns_number_gt 3927
_reflns_number_total 4116
_reflns_threshold_expression >2sigma(I)
_cod_data_source_file c4sc01684j2.cif
_cod_data_source_block c309
_cod_depositor_comments
;
The following automatic conversions were performed:

'_symmetry_cell_setting' value 'Monoclinic' changed to 'monoclinic'
according to
/usr/data/users/saulius/crontab/automatic-downloads/rss-feeds/RSC/lib/dictionaries/cif_core.dic
dictionary named 'cif_core.dic' version 2.4.2 from 2011-04-26.

Automatic conversion script
Id: cif_fix_values 2281 2013-09-26 08:29:07Z andrius 

 Adding full bibliography for 1516976--1516979.cif.

The following automatic conversions were performed:

'_exptl_absorpt_correction_type' value 'multi-scans' was replaced
with the value 'multi-scan' as specified in the replacement file
'src/cod-tools/trunk/data/replacement-values/replacement_values.lst'.

Automatic conversion script
Id: cif_fix_values 5376 2017-05-30 11:51:03Z andrius 
;
_cod_original_sg_symbol_H-M P2(1)/n
_cod_database_code 1516976

loop_
_symmetry_equiv_pos_as_xyz
'x, y, z'
'-x+1/2, y+1/2, -z+1/2'
'-x, -y, -z'
'x-1/2, -y-1/2, z-1/2'

loop_
_atom_site_label
_atom_site_type_symbol
_atom_site_fract_x
_atom_site_fract_y
_atom_site_fract_z
_atom_site_U_iso_or_equiv
_atom_site_adp_type
_atom_site_occupancy
_atom_site_symmetry_multiplicity
_atom_site_calc_flag
_atom_site_refinement_flags
Re1 Re 0.137289(7) 0.715702(6) -0.005466(6) 0.01266(4) Uani 1 1 d .
N1 N 0.20471(15) 0.67577(15) 0.15571(15) 0.0169(4) Uani 1 1 d .
N2 N 0.23743(15) 0.58181(14) -0.00199(15) 0.0171(4) Uani 1 1 d .
C1 C 0.1801(2) 0.72432(18) 0.23182(19) 0.0212(5) Uani 1 1 d .
H1 H 0.1232 0.7733 0.2141 0.025 Uiso 1 1 calc R
C2 C 0.2344(2) 0.7054(2) 0.3340(2) 0.0279(6) Uani 1 1 d .
H2 H 0.2160 0.7411 0.3860 0.033 Uiso 1 1 calc R
C3 C 0.3163(2) 0.6333(2) 0.3594(2) 0.0310(6) Uani 1 1 d .
H3 H 0.3556 0.6193 0.4295 0.037 Uiso 1 1 calc R
C4 C 0.3405(2) 0.5818(2) 0.2826(2) 0.0288(6) Uani 1 1 d .
H4 H 0.3962 0.5316 0.2994 0.035 Uiso 1 1 calc R
C5 C 0.28320(18) 0.60358(19) 0.18047(18) 0.0190(5) Uani 1 1 d .
C6 C 0.30095(18) 0.55086(18) 0.09298(19) 0.0194(5) Uani 1 1 d .
C11 C 0.24720(19) 0.53389(19) -0.0845(2) 0.0217(5) Uani 1 1 d .
H11 H 0.2032 0.5559 -0.1508 0.026 Uiso 1 1 calc R
C10 C 0.3760(2) 0.4729(2) 0.1051(2) 0.0294(6) Uani 1 1 d .
H10 H 0.4212 0.4531 0.1717 0.035 Uiso 1 1 calc R
C8 C 0.3846(2) 0.4241(2) 0.0190(2) 0.0335(7) Uani 1 1 d .
H8 H 0.4356 0.3704 0.0261 0.040 Uiso 1 1 calc R
C9 C 0.3186(2) 0.4537(2) -0.0773(2) 0.0291(6) Uani 1 1 d .
H9 H 0.3221 0.4199 -0.1373 0.035 Uiso 1 1 calc R
C12 C 0.00387(19) 0.64128(18) -0.02927(18) 0.0181(5) Uani 1 1 d .
O1 O -0.07651(13) 0.59857(13) -0.04548(13) 0.0239(4) Uani 1 1 d .
C13 C 0.08662(18) 0.75165(18) -0.14967(19) 0.0179(5) Uani 1 1 d .
O2 O 0.05181(14) 0.77539(13) -0.23463(13) 0.0243(4) Uani 1 1 d .
C14 C 0.07328(18) 0.83806(19) 0.02353(17) 0.0170(5) Uani 1 1 d .
O3 O 0.04331(14) 0.91272(13) 0.05059(13) 0.0226(4) Uani 1 1 d .
N3 N 0.29264(15) 0.79686(14) 0.02227(15) 0.0149(4) Uani 1 1 d .
C15 C 0.3502(2) 0.78209(17) -0.04149(19) 0.0177(5) Uani 1 1 d .
H15 H 0.3213 0.7391 -0.0999 0.021 Uiso 1 1 calc R
C16 C 0.44970(19) 0.82733(19) -0.02475(19) 0.0203(5) Uani 1 1 d .
H16 H 0.4890 0.8144 -0.0703 0.024 Uiso 1 1 calc R
C17 C 0.49158(19) 0.89145(18) 0.05854(19) 0.0204(5) Uani 1 1 d .
H17 H 0.5609 0.9216 0.0722 0.025 Uiso 1 1 calc R
C18 C 0.43084(18) 0.91154(17) 0.12255(18) 0.0174(5) Uani 1 1 d .
C19 C 0.33248(18) 0.86172(17) 0.10193(17) 0.0154(5) Uani 1 1 d .
H19 H 0.2914 0.8739 0.1460 0.019 Uiso 1 1 calc R
C20 C 0.46874(19) 0.98318(19) 0.20628(19) 0.0200(5) Uani 1 1 d .
C21 C 0.50251(19) 1.0452(2) 0.2723(2) 0.0243(6) Uani 1 1 d .
H21 H 0.5295 1.0948 0.3252 0.029 Uiso 1 1 calc R
S1 S 0.84707(5) 0.81067(5) 0.18584(5) 0.01940(13) Uani 1 1 d .
O4 O 0.87829(16) 0.76131(14) 0.10681(15) 0.0311(4) Uani 1 1 d .
O5 O 0.93479(16) 0.83027(15) 0.27942(15) 0.0359(5) Uani 1 1 d .
O6 O 0.75095(16) 0.77219(15) 0.20129(15) 0.0327(5) Uani 1 1 d .
C22 C 0.8067(2) 0.9396(2) 0.13536(19) 0.0242(6) Uani 1 1 d .
F1 F 0.73727(13) 0.93531(14) 0.03922(12) 0.0391(4) Uani 1 1 d .
F2 F 0.89046(13) 0.99633(12) 0.13292(14) 0.0391(4) Uani 1 1 d .
F3 F 0.75652(13) 0.99118(12) 0.18972(13) 0.0351(4) Uani 1 1 d .

loop_
_atom_site_aniso_label
_atom_site_aniso_U_11
_atom_site_aniso_U_22
_atom_site_aniso_U_33
_atom_site_aniso_U_23
_atom_site_aniso_U_13
_atom_site_aniso_U_12
Re1 0.01214(5) 0.01143(6) 0.01324(6) 0.00044(3) 0.00260(4) 0.00061(3)
N1 0.0159(10) 0.0167(10) 0.0167(10) 0.0043(8) 0.0034(8) -0.0036(8)
N2 0.0149(9) 0.0121(9) 0.0228(10) 0.0007(8) 0.0043(8) -0.0005(8)
C1 0.0261(13) 0.0199(13) 0.0186(12) 0.0010(10) 0.0085(11) -0.0031(10)
C2 0.0290(14) 0.0365(16) 0.0195(13) 0.0001(11) 0.0098(11) -0.0108(12)
C3 0.0205(13) 0.0512(18) 0.0189(13) 0.0110(13) 0.0031(10) -0.0076(13)
C4 0.0157(12) 0.0405(16) 0.0275(14) 0.0152(13) 0.0035(11) 0.0010(11)
C5 0.0132(11) 0.0214(12) 0.0216(12) 0.0073(10) 0.0046(10) -0.0030(10)
C6 0.0146(11) 0.0167(12) 0.0268(13) 0.0074(10) 0.0065(10) 0.0002(9)
C11 0.0198(12) 0.0175(12) 0.0264(13) -0.0026(11) 0.0059(10) -0.0009(10)
C10 0.0250(13) 0.0272(14) 0.0360(15) 0.0131(12) 0.0099(12) 0.0091(11)
C8 0.0316(15) 0.0226(14) 0.0492(18) 0.0078(13) 0.0174(14) 0.0132(12)
C9 0.0299(14) 0.0198(13) 0.0416(16) -0.0043(12) 0.0174(13) 0.0023(11)
C12 0.0225(13) 0.0138(11) 0.0170(12) 0.0016(10) 0.0051(10) 0.0059(10)
O1 0.0171(9) 0.0217(9) 0.0325(10) -0.0031(8) 0.0076(8) -0.0045(7)
C13 0.0151(11) 0.0131(11) 0.0255(14) -0.0040(10) 0.0068(10) -0.0004(9)
O2 0.0278(10) 0.0286(10) 0.0142(9) 0.0016(7) 0.0039(8) 0.0039(8)
C14 0.0128(11) 0.0210(13) 0.0153(11) 0.0021(10) 0.0019(9) -0.0055(10)
O3 0.0259(9) 0.0158(9) 0.0261(9) -0.0036(7) 0.0086(8) 0.0035(7)
N3 0.0155(10) 0.0124(9) 0.0159(10) 0.0024(8) 0.0041(8) 0.0015(8)
C15 0.0219(12) 0.0143(12) 0.0172(12) 0.0003(9) 0.0068(10) 0.0005(9)
C16 0.0210(12) 0.0191(12) 0.0242(13) 0.0011(10) 0.0119(10) 0.0024(10)
C17 0.0166(12) 0.0179(12) 0.0265(13) 0.0039(10) 0.0067(10) -0.0009(10)
C18 0.0178(12) 0.0126(11) 0.0179(12) 0.0046(9) 0.0006(10) 0.0022(9)
C19 0.0168(11) 0.0142(11) 0.0141(11) 0.0018(9) 0.0035(9) 0.0014(9)
C20 0.0157(11) 0.0194(12) 0.0237(13) 0.0026(11) 0.0046(10) 0.0005(10)
C21 0.0189(12) 0.0248(13) 0.0272(14) -0.0045(12) 0.0048(11) -0.0001(11)
S1 0.0207(3) 0.0188(3) 0.0192(3) 0.0012(2) 0.0073(2) -0.0040(2)
O4 0.0410(11) 0.0254(10) 0.0326(11) 0.0032(9) 0.0198(9) 0.0058(9)
O5 0.0351(11) 0.0322(11) 0.0284(10) 0.0041(9) -0.0059(9) -0.0088(9)
O6 0.0317(11) 0.0346(11) 0.0360(11) -0.0002(9) 0.0169(9) -0.0127(9)
C22 0.0234(13) 0.0276(14) 0.0255(14) 0.0034(11) 0.0134(11) 0.0029(11)
F1 0.0398(9) 0.0513(11) 0.0265(8) 0.0117(8) 0.0115(7) 0.0200(8)
F2 0.0353(9) 0.0234(8) 0.0701(12) 0.0123(8) 0.0329(9) 0.0014(7)
F3 0.0404(9) 0.0335(9) 0.0417(9) -0.0024(8) 0.0272(8) 0.0067(7)

loop_
_atom_type_symbol
_atom_type_description
_atom_type_scat_dispersion_real
_atom_type_scat_dispersion_imag
_atom_type_scat_source
C C 0.0033 0.0016 'International Tables Vol C Tables 4.2.6.8 and 6.1.1.4'
H H 0.0000 0.0000 'International Tables Vol C Tables 4.2.6.8 and 6.1.1.4'
N N 0.0061 0.0033 'International Tables Vol C Tables 4.2.6.8 and 6.1.1.4'
O O 0.0106 0.0060 'International Tables Vol C Tables 4.2.6.8 and 6.1.1.4'
Re Re -1.0185 7.2310 'International Tables Vol C Tables 4.2.6.8 and 6.1.1.4'
S S 0.1246 0.1234 'International Tables Vol C Tables 4.2.6.8 and 6.1.1.4'
F F 0.0171 0.0103 'International Tables Vol C Tables 4.2.6.8 and 6.1.1.4'

loop_
_geom_angle_atom_site_label_1
_geom_angle_atom_site_label_2
_geom_angle_atom_site_label_3
_geom_angle
C14 Re1 C12 90.92(9)
C14 Re1 C13 89.32(10)
C12 Re1 C13 87.79(10)
C14 Re1 N1 92.52(9)
C12 Re1 N1 95.44(8)
C13 Re1 N1 176.25(8)
C14 Re1 N2 166.31(8)
C12 Re1 N2 96.34(8)
C13 Re1 N2 102.51(9)
N1 Re1 N2 75.28(8)
C14 Re1 N3 90.61(8)
C12 Re1 N3 178.40(8)
C13 Re1 N3 92.70(8)
N1 Re1 N3 84.02(7)
N2 Re1 N3 82.07(7)
C5 N1 C1 119.0(2)
C5 N1 Re1 116.41(16)
C1 N1 Re1 124.27(16)
C11 N2 C6 118.7(2)
C11 N2 Re1 125.50(16)
C6 N2 Re1 115.62(16)
N1 C1 C2 122.4(2)
C1 C2 C3 118.6(3)
C4 C3 C2 119.5(2)
C3 C4 C5 119.8(2)
N1 C5 C4 120.7(2)
N1 C5 C6 115.5(2)
C4 C5 C6 123.9(2)
N2 C6 C10 121.2(2)
N2 C6 C5 116.0(2)
C10 C6 C5 122.8(2)
N2 C11 C9 122.8(2)
C8 C10 C6 119.2(3)
C9 C8 C10 119.7(2)
C8 C9 C11 118.3(3)
O1 C12 Re1 178.3(2)
O2 C13 Re1 176.4(2)
O3 C14 Re1 172.9(2)
C19 N3 C15 118.1(2)
C19 N3 Re1 121.81(15)
C15 N3 Re1 120.11(15)
N3 C15 C16 122.2(2)
C17 C16 C15 119.5(2)
C16 C17 C18 119.1(2)
C19 C18 C17 118.1(2)
C19 C18 C20 121.2(2)
C17 C18 C20 120.7(2)
N3 C19 C18 123.0(2)
C21 C20 C18 176.5(3)
O4 S1 O6 116.19(12)
O4 S1 O5 114.51(13)
O6 S1 O5 114.22(12)
O4 S1 C22 103.94(11)
O6 S1 C22 102.56(12)
O5 S1 C22 103.00(12)
F3 C22 F2 107.5(2)
F3 C22 F1 106.1(2)
F2 C22 F1 107.2(2)
F3 C22 S1 112.57(17)
F2 C22 S1 112.30(17)
F1 C22 S1 110.90(18)

loop_
_geom_bond_atom_site_label_1
_geom_bond_atom_site_label_2
_geom_bond_distance
Re1 C14 1.902(2)
Re1 C12 1.932(2)
Re1 C13 1.934(3)
Re1 N1 2.1663(19)
Re1 N2 2.1722(19)
Re1 N3 2.2142(19)
N1 C5 1.352(3)
N1 C1 1.352(3)
N2 C11 1.340(3)
N2 C6 1.361(3)
C1 C2 1.375(4)
C2 C3 1.381(4)
C3 C4 1.376(4)
C4 C5 1.389(3)
C5 C6 1.471(3)
C6 C10 1.385(3)
C11 C9 1.383(4)
C10 C8 1.382(4)
C8 C9 1.380(4)
C12 O1 1.147(3)
C13 O2 1.150(3)
C14 O3 1.154(3)
N3 C19 1.346(3)
N3 C15 1.349(3)
C15 C16 1.380(3)
C16 C17 1.378(3)
C17 C18 1.395(3)
C18 C19 1.387(3)
C18 C20 1.438(3)
C20 C21 1.187(4)
S1 O4 1.436(2)
S1 O6 1.4369(19)
S1 O5 1.4405(19)
S1 C22 1.825(3)
C22 F3 1.331(3)
C22 F2 1.334(3)
C22 F1 1.339(3)
